data_7054697
loop_
_publ_author_name
'\,Senocak, Ay\,seg\"ul'
'Karada\(g, Ahmet'
'Soylu, Mustafa Serkan'
'Anda\,c, \"Omer'

_publ_section_title
;
 Two novel cyanido-bridged polymeric complexes with suspension bridge type
 connections and a series of related complex salts: crystallographic and
 thermal characterizations
;
_journal_issue 5
_journal_name_full 'New J. Chem.'
_journal_page_first 3675
_journal_paper_doi 10.1039/C5NJ00071H
_journal_volume 39
_journal_year 2015
_chemical_formula_moiety 'C10 H16 N6 Ni O2 Zn'
_chemical_formula_sum 'C10 H16 N6 Ni O2 Zn'
_chemical_formula_weight 376.37
_chemical_name_systematic
; 
(2,2'-(ethylenedioxy)bis-(ethylamine))zinc(II) tetracyanidonickelate(II) 
;
_space_group_IT_number 60
_symmetry_cell_setting orthorhombic
_symmetry_space_group_name_Hall '-P 2n 2ab'
_symmetry_space_group_name_H-M 'P b c n'
_atom_sites_solution_hydrogens geom
_atom_sites_solution_primary direct
_atom_sites_solution_secondary difmap
_audit_creation_method SHELXL-97
_audit_update_record
;
2013-11-13 deposited with the CCDC.
2015-02-19 downloaded from the CCDC.
;
_cell_angle_alpha 90.00
_cell_angle_beta 90.00
_cell_angle_gamma 90.00
_cell_formula_units_Z 4
_cell_length_a 11.4630(10)
_cell_length_b 8.9492(8)
_cell_length_c 14.7436(13)
_cell_measurement_reflns_used 12350
_cell_measurement_temperature 293(2)
_cell_measurement_theta_max 28.00
_cell_measurement_theta_min 1.78
_cell_volume 1512.5(2)
_computing_cell_refinement 'STOE X-AREA'
_computing_data_collection 'STOE X-AREA'
_computing_data_reduction 'STOE X-RED'
_computing_molecular_graphics 'Ortep-3 for Windows (Farrugia, 1997)'
_computing_publication_material 'SHELXL-97 (Sheldrick, 1997)'
_computing_structure_refinement 'SHELXL-97 (Sheldrick, 1997)'
_computing_structure_solution 'SHELXS-97 (Sheldrick, 1990)'
_diffrn_ambient_temperature 293
_diffrn_detector 'image plate (34 cm diameter)'
_diffrn_detector_area_resol_mean 6.67
_diffrn_detector_type STOE
_diffrn_measured_fraction_theta_full 0.998
_diffrn_measured_fraction_theta_max 0.998
_diffrn_measurement_details ' 126 frames, detector distance = 100 mm'
_diffrn_measurement_device '2-circle goniometer'
_diffrn_measurement_device_type 'STOE IPDS 2'
_diffrn_measurement_method 'rotation method'
_diffrn_radiation_collimation '0.5 mm diameter, multiple pinhole'
_diffrn_radiation_monochromator 'plane graphite'
_diffrn_radiation_polarisn_norm 0
_diffrn_radiation_type 'Mo K\a'
_diffrn_radiation_wavelength 0.71073
_diffrn_reflns_av_R_equivalents 0.0381
_diffrn_reflns_av_sigmaI/netI 0.0194
_diffrn_reflns_limit_h_max 14
_diffrn_reflns_limit_h_min -12
_diffrn_reflns_limit_k_max 11
_diffrn_reflns_limit_k_min -9
_diffrn_reflns_limit_l_max 19
_diffrn_reflns_limit_l_min -19
_diffrn_reflns_number 7963
_diffrn_reflns_theta_full 27.54
_diffrn_reflns_theta_max 27.54
_diffrn_reflns_theta_min 2.76
_diffrn_source 'sealed X-ray tube, 12 x 0.4 mm long-fine focus'
_diffrn_source_current 45
_diffrn_source_power 2.25
_diffrn_source_voltage 50
_exptl_absorpt_coefficient_mu 2.840
_exptl_absorpt_correction_T_max 0.4714
_exptl_absorpt_correction_T_min 0.2128
_exptl_absorpt_correction_type integration
_exptl_absorpt_process_details 'STOE X-RED32'
_exptl_crystal_colour 'pale yellow'
_exptl_crystal_density_diffrn 1.653
_exptl_crystal_density_method 'not measured'
_exptl_crystal_description prism
_exptl_crystal_F_000 768
_exptl_crystal_size_max 0.720
_exptl_crystal_size_mid 0.527
_exptl_crystal_size_min 0.320
_refine_diff_density_max 0.698
_refine_diff_density_min -0.391
_refine_diff_density_rms 0.062
_refine_ls_extinction_coef 0.0092(6)
_refine_ls_extinction_expression Fc^*^=kFc[1+0.001xFc^2^\l^3^/sin(2\q)]^-1/4^
_refine_ls_extinction_method SHELXL
_refine_ls_goodness_of_fit_ref 1.069
_refine_ls_hydrogen_treatment mixed
_refine_ls_matrix_type full
_refine_ls_number_parameters 94
_refine_ls_number_reflns 1738
_refine_ls_number_restraints 0
_refine_ls_restrained_S_all 1.069
_refine_ls_R_factor_all 0.0439
_refine_ls_R_factor_gt 0.0349
_refine_ls_shift/su_max 0.000
_refine_ls_shift/su_mean 0.000
_refine_ls_structure_factor_coef Fsqd
_refine_ls_weighting_details 'calc w=1/[\s^2^(Fo^2^)+(0.0313P)^2^+1.9615P] where P=(Fo^2^+2Fc^2^)/3'
_refine_ls_weighting_scheme calc
_refine_ls_wR_factor_gt 0.0823
_refine_ls_wR_factor_ref 0.0863
_reflns_number_gt 1431
_reflns_number_total 1738
_reflns_threshold_expression >2sigma(I)
_cod_data_source_file c5nj00071h1.cif
_cod_data_source_block omer26
_cod_depositor_comments 'Adding full bibliography for 7054696--7054699.cif.'
_cod_database_code 7054697

loop_
_symmetry_equiv_pos_as_xyz
'x, y, z'
'-x+1/2, -y+1/2, z+1/2'
'x+1/2, -y+1/2, -z'
'-x, y, -z+1/2'
'-x, -y, -z'
'x-1/2, y-1/2, -z-1/2'
'-x-1/2, y-1/2, z'
'x, -y, z-1/2'

loop_
_atom_site_label
_atom_site_type_symbol
_atom_site_fract_x
_atom_site_fract_y
_atom_site_fract_z
_atom_site_U_iso_or_equiv
_atom_site_adp_type
_atom_site_occupancy
_atom_site_symmetry_multiplicity
_atom_site_calc_flag
_atom_site_refinement_flags
Ni1 Ni 0.5000 1.0000 0.0000 0.03574(17) Uani 1 2 d S
Zn1 Zn 0.5000 0.62233(5) 0.2500 0.03246(15) Uani 1 2 d S
N1 N 0.5173(2) 0.7739(3) 0.14915(16) 0.0405(6) Uani 1 1 d .
O1 O 0.4465(2) 0.4339(3) 0.39380(14) 0.0554(6) Uani 1 1 d .
C1 C 0.5118(2) 0.8606(3) 0.09273(19) 0.0374(6) Uani 1 1 d .
C2 C 0.6039(3) 0.8892(3) -0.0707(2) 0.0476(7) Uani 1 1 d .
C3 C 0.2841(3) 0.4501(6) 0.2958(3) 0.0760(13) Uani 1 1 d .
H3A H 0.2483 0.5323 0.3284 0.091 Uiso 1 1 calc R
H3B H 0.2216 0.3898 0.2706 0.091 Uiso 1 1 calc R
C4 C 0.3471(4) 0.3618(5) 0.3584(3) 0.0786(14) Uani 1 1 d .
H4A H 0.2958 0.3348 0.4081 0.094 Uiso 1 1 calc R
H4B H 0.3712 0.2702 0.3286 0.094 Uiso 1 1 calc R
C5 C 0.4389(3) 0.4830(4) 0.48464(18) 0.0436(7) Uani 1 1 d .
H5A H 0.4047 0.4059 0.5224 0.052 Uiso 1 1 calc R
H5B H 0.3907 0.5719 0.4886 0.052 Uiso 1 1 calc R
N2 N 0.6665(3) 0.8212(4) -0.1146(2) 0.0745(11) Uani 1 1 d .
N3 N 0.3520(2) 0.5113(3) 0.22131(16) 0.0361(5) Uani 1 1 d .
H3C H 0.3054 0.5735 0.1899 0.043 Uiso 1 1 calc R
H3D H 0.3705 0.4353 0.1840 0.043 Uiso 1 1 calc R

loop_
_atom_site_aniso_label
_atom_site_aniso_U_11
_atom_site_aniso_U_22
_atom_site_aniso_U_33
_atom_site_aniso_U_23
_atom_site_aniso_U_13
_atom_site_aniso_U_12
Ni1 0.0418(3) 0.0349(3) 0.0305(3) 0.00747(18) 0.0037(2) -0.0028(2)
Zn1 0.0371(3) 0.0301(2) 0.0302(2) 0.000 -0.00390(18) 0.000
N1 0.0536(15) 0.0363(12) 0.0316(11) 0.0046(10) -0.0007(10) -0.0042(11)
O1 0.0650(15) 0.0700(15) 0.0312(10) 0.0027(10) -0.0045(10) -0.0225(13)
C1 0.0423(15) 0.0368(13) 0.0330(13) 0.0006(11) 0.0032(11) -0.0027(12)
C2 0.0548(18) 0.0422(16) 0.0457(17) 0.0118(13) 0.0108(15) -0.0024(14)
C3 0.052(2) 0.117(4) 0.059(2) 0.029(2) -0.0051(18) -0.030(2)
C4 0.098(3) 0.083(3) 0.054(2) 0.023(2) -0.016(2) -0.054(3)
C5 0.0482(18) 0.0530(18) 0.0298(13) 0.0068(13) -0.0004(12) -0.0003(15)
N2 0.083(2) 0.0556(18) 0.085(2) 0.0081(18) 0.045(2) 0.0043(17)
N3 0.0378(12) 0.0420(12) 0.0286(10) 0.0016(9) -0.0042(9) -0.0025(10)

loop_
_atom_type_symbol
_atom_type_description
_atom_type_scat_dispersion_real
_atom_type_scat_dispersion_imag
_atom_type_scat_source
C C 0.0033 0.0016 'International Tables Vol C Tables 4.2.6.8 and 6.1.1.4'
H H 0.0000 0.0000 'International Tables Vol C Tables 4.2.6.8 and 6.1.1.4'
N N 0.0061 0.0033 'International Tables Vol C Tables 4.2.6.8 and 6.1.1.4'
O O 0.0106 0.0060 'International Tables Vol C Tables 4.2.6.8 and 6.1.1.4'
Ni Ni 0.3393 1.1124 'International Tables Vol C Tables 4.2.6.8 and 6.1.1.4'
Zn Zn 0.2839 1.4301 'International Tables Vol C Tables 4.2.6.8 and 6.1.1.4'

loop_
_exptl_crystal_face_index_h
_exptl_crystal_face_index_k
_exptl_crystal_face_index_l
_exptl_crystal_face_perp_dist
2 1 -28 0.1590
0 0 1 0.1450
23 6 -3 0.3370
-22 -13 25 0.3584
-19 3 12 0.3048
-14 29 -21 0.2600
-4 -5 -11 0.3026
-1 11 23 0.2340
-2 0 3 0.2800
1 -5 25 0.2257
17 -7 20 0.1918
-2 -27 -7 0.2890
-29 15 -24 0.3256
25 -7 12 0.2797
22 -13 -29 0.2744
2 -19 -28 0.2784
-10 1 -29 0.1810
24 3 -20 0.3350
-1 1 -6 0.1590
-15 7 3 0.3361

loop_
_geom_angle_atom_site_label_1
_geom_angle_atom_site_label_2
_geom_angle_atom_site_label_3
_geom_angle
_geom_angle_site_symmetry_1
_geom_angle_site_symmetry_3
C1 Ni1 C1 180.00(17) 5_675 .
C1 Ni1 C2 89.55(13) 5_675 .
C1 Ni1 C2 90.45(13) . .
C1 Ni1 C2 90.45(13) 5_675 5_675
C1 Ni1 C2 89.55(13) . 5_675
C2 Ni1 C2 180.0 . 5_675
N3 Zn1 N3 120.77(14) . 4_655
N3 Zn1 N1 113.79(10) . 4_655
N3 Zn1 N1 105.03(9) 4_655 4_655
N3 Zn1 N1 105.03(9) . .
N3 Zn1 N1 113.79(10) 4_655 .
N1 Zn1 N1 95.76(14) 4_655 .
C1 N1 Zn1 171.2(2) . .
C4 O1 C5 116.4(3) . .
N1 C1 Ni1 178.8(3) . .
N2 C2 Ni1 179.2(4) . .
C4 C3 N3 115.5(3) . .
C4 C3 H3A 108.4 . .
N3 C3 H3A 108.4 . .
C4 C3 H3B 108.4 . .
N3 C3 H3B 108.4 . .
H3A C3 H3B 107.5 . .
O1 C4 C3 113.6(3) . .
O1 C4 H4A 108.9 . .
C3 C4 H4A 108.9 . .
O1 C4 H4B 108.9 . .
C3 C4 H4B 108.9 . .
H4A C4 H4B 107.7 . .
O1 C5 C5 106.9(3) . 5_666
O1 C5 H5A 110.3 . .
C5 C5 H5A 110.3 5_666 .
O1 C5 H5B 110.3 . .
C5 C5 H5B 110.3 5_666 .
H5A C5 H5B 108.6 . .
C3 N3 Zn1 118.7(2) . .
C3 N3 H3C 107.7 . .
Zn1 N3 H3C 107.7 . .
C3 N3 H3D 107.7 . .
Zn1 N3 H3D 107.7 . .
H3C N3 H3D 107.1 . .

loop_
_geom_bond_atom_site_label_1
_geom_bond_atom_site_label_2
_geom_bond_distance
_geom_bond_site_symmetry_2
Ni1 C1 1.855(3) 5_675
Ni1 C1 1.855(3) .
Ni1 C2 1.868(3) .
Ni1 C2 1.868(3) 5_675
Zn1 N3 2.011(2) .
Zn1 N3 2.011(2) 4_655
Zn1 N1 2.022(2) 4_655
Zn1 N1 2.022(2) .
N1 C1 1.140(4) .
O1 C4 1.410(4) .
O1 C5 1.412(3) .
C2 N2 1.142(4) .
C3 C4 1.413(6) .
C3 N3 1.453(4) .
C3 H3A 0.9700 .
C3 H3B 0.9700 .
C4 H4A 0.9700 .
C4 H4B 0.9700 .
C5 C5 1.503(6) 5_666
C5 H5A 0.9700 .
C5 H5B 0.9700 .
N3 H3C 0.9000 .
N3 H3D 0.9000 .

loop_
_geom_torsion_atom_site_label_1
_geom_torsion_atom_site_label_2
_geom_torsion_atom_site_label_3
_geom_torsion_atom_site_label_4
_geom_torsion
_geom_torsion_site_symmetry_1
_geom_torsion_site_symmetry_4
N3 Zn1 N1 C1 35.9(16) . .
N3 Zn1 N1 C1 170.2(16) 4_655 .
N1 Zn1 N1 C1 -80.6(16) 4_655 .
Zn1 N1 C1 Ni1 -38(15) . .
C1 Ni1 C1 N1 64(100) 5_675 .
C2 Ni1 C1 N1 -96(14) . .
C2 Ni1 C1 N1 84(14) 5_675 .
C1 Ni1 C2 N2 -63(23) 5_675 .
C1 Ni1 C2 N2 117(23) . .
C2 Ni1 C2 N2 80(100) 5_675 .
C5 O1 C4 C3 106.7(4) . .
N3 C3 C4 O1 53.1(6) . .
C4 O1 C5 C5 165.0(3) . 5_666
C4 C3 N3 Zn1 -51.0(5) . .
N3 Zn1 N3 C3 79.4(3) 4_655 .
N1 Zn1 N3 C3 -46.9(3) 4_655 .
N1 Zn1 N3 C3 -150.3(3) . .
